data_1525819
loop_
_publ_author_name
'Liu, J.'
'Mei, W.N.'
'Ossowski, M.M.'
'Duan, C.-G.'
'Smith, R.W.'
'Hardy, J.R.'

_publ_section_title
;
 Molecular dynamics simulation of structural phase transitions in Rb N O3
 and Cs N O3
;
_journal_name_full 'Journal of Solid State Chemistry'
_journal_page_first 222
_journal_page_last 229
_journal_volume 160
_journal_year 2001
_chemical_formula_sum 'N O3 Rb'
_chemical_name_systematic 'Rb (N O3)'
_space_group_IT_number 144
_symmetry_space_group_name_Hall 'P 31'
_symmetry_space_group_name_H-M 'P 31'
_cell_angle_alpha 90
_cell_angle_beta 90
_cell_angle_gamma 120
_cell_formula_units_Z 9
_cell_length_a 10.067
_cell_length_b 10.067
_cell_length_c 7.053
_cell_volume 619.020
_citation_journal_id_ASTM JSSCBI
_cod_data_source_file Liu_JSSCBI_2001_1620.cif
_cod_data_source_block N1O3Rb1
_cod_original_cell_volume 619.02
_cod_original_formula_sum 'N1 O3 Rb1'
_cod_database_code 1525819

loop_
_symmetry_equiv_pos_as_xyz
x,y,z
-y,x-y,z+1/3
-x+y,-x,z+2/3

loop_
_atom_site_label
_atom_site_type_symbol
_atom_site_fract_x
_atom_site_fract_y
_atom_site_fract_z
_atom_site_occupancy
_atom_site_U_iso_or_equiv
O2 O-2 0.3781 0.4534 0.2118 1 0.0
O6 O-2 0.0589 0.2498 0.3818 1 0.0
N2 N+5 0.1003 0.2103 0.5232 1 0.0
O5 O-2 0.2364 0.2671 0.5613 1 0.0
O3 O-2 0.5443 0.6164 0.0229 1 0.0
N1 N+5 0.459 0.5859 0.1593 1 0.0
O1 O-2 0.4547 0.6891 0.2456 1 0.0
Rb2 Rb+1 0.122 0.2195 0.001 1 0.0
O8 O-2 0.8976 0.3047 0.0466 1 0.0
O7 O-2 0.739 0.1431 0.2427 1 0.0
O4 O-2 0.0043 0.1129 0.6284 1 0.0
Rb3 Rb+1 0.7757 0.2202 0.6327 1 0.0
N3 N+5 0.7658 0.2228 0.1017 1 0.0
Rb1 Rb+1 0.457 0.5667 0.6343 1 0.0
O9 O-2 0.6601 0.2209 0.0137 1 0.0
